data_4301195
loop_
_publ_author_name
'C. Gabriel'
'M. Kaliva'
'J. Venetis'
'P. Baran'
'I. Rodriguez-Escudero'
'G. Voyiatzis'
'M. Zervou'
'A. Salifoglou'

_publ_section_title
;
Aqueous V(V)-Peroxo-Amino Acid Chemistry. Synthesis, Structural and
Spectroscopic Characterization of Unusual Ternary Dinuclear Tetraperoxo
Vanadium(V)-Glycine Complexes
;
_journal_name_full 'Inorganic Chemistry'
_journal_page_first 476
_journal_page_last 487
_journal_paper_doi 10.1021/ic801427b
_journal_volume 48
_journal_year 2009
_chemical_formula_sum 'C2 H13.5 N O15.25 V2'
_chemical_formula_weight 397.52
_chemical_name_systematic
; 
 ? 
;
_space_group_IT_number 2
_symmetry_cell_setting triclinic
_symmetry_space_group_name_Hall '-P 1'
_symmetry_space_group_name_H-M 'P -1'
_atom_sites_solution_hydrogens geom
_atom_sites_solution_primary direct
_atom_sites_solution_secondary difmap
_audit_creation_method SHELXL-97
_cell_angle_alpha 72.298(9)
_cell_angle_beta 72.991(9)
_cell_angle_gamma 64.111(9)
_cell_formula_units_Z 2
_cell_length_a 7.805(4)
_cell_length_b 8.134(5)
_cell_length_c 12.010(7)
_cell_measurement_reflns_used 817
_cell_measurement_temperature 300(2)
_cell_measurement_theta_max 55.762
_cell_measurement_theta_min 5.905
_cell_volume 642.0(6)
_computing_cell_refinement 'Bruker SMART'
_computing_data_collection 'Bruker SMART'
_computing_data_reduction 'Bruker SHELXTL'
_computing_molecular_graphics 'Bruker SHELXTL'
_computing_publication_material 'Bruker SHELXTL'
_computing_structure_refinement 'SHELXL-97 (Sheldrick, 1997)'
_computing_structure_solution 'SHELXS-97 (Sheldrick, 1990)'
_diffrn_ambient_temperature 300(2)
_diffrn_measured_fraction_theta_full 0.880
_diffrn_measured_fraction_theta_max 0.880
_diffrn_measurement_device_type 'CCD area detector'
_diffrn_measurement_method 'phi and omega scans'
_diffrn_radiation_monochromator graphite
_diffrn_radiation_source 'fine-focus sealed tube'
_diffrn_radiation_type MoK\a
_diffrn_radiation_wavelength 0.71073
_diffrn_reflns_av_R_equivalents 0.0164
_diffrn_reflns_av_sigmaI/netI 0.0246
_diffrn_reflns_limit_h_max 9
_diffrn_reflns_limit_h_min -9
_diffrn_reflns_limit_k_max 10
_diffrn_reflns_limit_k_min -7
_diffrn_reflns_limit_l_max 14
_diffrn_reflns_limit_l_min -15
_diffrn_reflns_number 3684
_diffrn_reflns_theta_full 27.91
_diffrn_reflns_theta_max 27.91
_diffrn_reflns_theta_min 1.81
_exptl_absorpt_coefficient_mu 1.541
_exptl_absorpt_correction_T_max 0.9374
_exptl_absorpt_correction_T_min 0.5726
_exptl_absorpt_correction_type empirical
_exptl_crystal_colour orange
_exptl_crystal_density_diffrn 2.057
_exptl_crystal_density_method 'not measured'
_exptl_crystal_description prism
_exptl_crystal_F_000 401
_exptl_crystal_size_max 0.14
_exptl_crystal_size_mid 0.09
_exptl_crystal_size_min 0.07
_refine_diff_density_max 0.509
_refine_diff_density_min -0.567
_refine_diff_density_rms 0.098
_refine_ls_extinction_method none
_refine_ls_goodness_of_fit_ref 1.033
_refine_ls_hydrogen_treatment constr
_refine_ls_matrix_type full
_refine_ls_number_parameters 191
_refine_ls_number_reflns 2707
_refine_ls_number_restraints 0
_refine_ls_restrained_S_all 1.033
_refine_ls_R_factor_all 0.0500
_refine_ls_R_factor_gt 0.0392
_refine_ls_shift/su_max 0.000
_refine_ls_shift/su_mean 0.000
_refine_ls_structure_factor_coef Fsqd
_refine_ls_weighting_details 'calc w=1/[\s^2^(Fo^2^)+(0.0745P)^2^+0.4784P] where P=(Fo^2^+2Fc^2^)/3'
_refine_ls_weighting_scheme calc
_refine_ls_wR_factor_gt 0.1057
_refine_ls_wR_factor_ref 0.1134
_reflns_number_gt 2255
_reflns_number_total 2707
_reflns_threshold_expression >2sigma(I)
_cod_data_source_file ic801427b_si_004.cif
_cod_data_source_block rgr069
_cod_depositor_comments
;
The following automatic conversions were performed:
'_symmetry_cell_setting' value 'Triclinic' changed to 'triclinic'
according to '/home/saulius/struct/CIF-dictionaries/cif_core.dic'
dictionary named 'cif_core.dic' version 2.4.1 from 2010-06-29.

Automatic conversion script
Id: cif_fix_enum 1527 2010-12-29 10:47:43Z saulius 
;
_cod_original_cell_volume 641.9(6)
_cod_original_formula_sum 'C2 H13.50 N O15.25 V2'
_cod_database_code 4301195

loop_
_symmetry_equiv_pos_as_xyz
'x, y, z'
'-x, -y, -z'

loop_
_atom_site_label
_atom_site_type_symbol
_atom_site_fract_x
_atom_site_fract_y
_atom_site_fract_z
_atom_site_U_iso_or_equiv
_atom_site_adp_type
_atom_site_occupancy
_atom_site_symmetry_multiplicity
_atom_site_calc_flag
_atom_site_refinement_flags
_atom_site_disorder_assembly
_atom_site_disorder_group
V1 V 0.31068(7) 0.30532(6) 0.81219(4) 0.02000(15) Uani 1 1 d . . .
V2 V 0.18769(7) 0.14923(7) 0.62900(4) 0.01910(15) Uani 1 1 d . . .
O1 O 0.3382(4) 0.2554(3) 0.9478(2) 0.0317(5) Uani 1 1 d . . .
O2 O 0.2624(3) 0.0916(3) 0.50056(19) 0.0297(5) Uani 1 1 d . . .
O3 O 0.1361(3) 0.1889(3) 0.82396(19) 0.0232(4) Uani 1 1 d . . .
O4 O 0.0407(3) 0.3862(3) 0.8308(2) 0.0277(5) Uani 1 1 d . . .
O5 O 0.4861(3) 0.4276(3) 0.7309(2) 0.0332(5) Uani 1 1 d . . .
O6 O 0.2842(4) 0.5558(3) 0.7578(2) 0.0325(5) Uani 1 1 d . . .
O7 O 0.3239(3) 0.3063(3) 0.61578(19) 0.0238(4) Uani 1 1 d . . .
O8 O 0.1348(3) 0.4070(3) 0.5795(2) 0.0270(5) Uani 1 1 d . . .
O9 O 0.0302(3) 0.0091(3) 0.7062(2) 0.0315(5) Uani 1 1 d . . .
O10 O -0.0795(3) 0.2069(3) 0.6608(2) 0.0323(5) Uani 1 1 d . . .
O11 O 0.4083(3) -0.0762(3) 0.70302(19) 0.0224(4) Uani 1 1 d . . .
O12 O 0.5349(3) 0.0604(3) 0.7778(2) 0.0281(5) Uani 1 1 d . . .
N1 N 0.7384(4) -0.3899(3) 0.6983(2) 0.0242(5) Uani 1 1 d . . .
H1A H 0.6387 -0.4260 0.7253 0.036 Uiso 1 1 calc R . .
H1B H 0.8479 -0.4883 0.7091 0.036 Uiso 1 1 calc R . .
H1C H 0.7439 -0.3388 0.6211 0.036 Uiso 1 1 calc R . .
C1 C 0.5362(4) -0.0733(4) 0.7457(3) 0.0225(6) Uani 1 1 d . . .
C2 C 0.7132(5) -0.2516(4) 0.7634(3) 0.0287(7) Uani 1 1 d . . .
H2A H 0.8275 -0.2208 0.7379 0.034 Uiso 1 1 calc R . .
H2B H 0.7036 -0.3075 0.8476 0.034 Uiso 1 1 calc R . .
O91 O 0.7185(4) 0.2684(4) 0.4861(3) 0.0467(7) Uani 1 1 d . . .
H1O1 H 0.5820 0.3124 0.5209 0.070 Uiso 1 1 d R . .
H2O1 H 0.7827 0.2645 0.5442 0.070 Uiso 1 1 d R . .
H3O1 H 0.7369 0.3271 0.4038 0.070 Uiso 1 1 d R . .
O92 O 0.7844(5) 0.0679(4) 0.9271(3) 0.0527(8) Uani 1 1 d . . .
H1O2 H 0.7692 0.1628 0.9628 0.079 Uiso 1 1 d R . .
H2O2 H 0.8808 0.0631 0.8577 0.079 Uiso 1 1 d R . .
H3O2 H 0.7585 -0.0235 0.9897 0.079 Uiso 1 1 d R . .
O93 O 0.1763(10) 0.7127(7) 0.9537(4) 0.111(2) Uani 1 1 d . . .
H1O3 H 0.1877 0.6813 0.8827 0.167 Uiso 1 1 d R . .
O94 O 0.422(3) 0.570(4) 0.980(3) 0.153(14) Uani 0.25 1 d P . .

loop_
_atom_site_aniso_label
_atom_site_aniso_U_11
_atom_site_aniso_U_22
_atom_site_aniso_U_33
_atom_site_aniso_U_23
_atom_site_aniso_U_13
_atom_site_aniso_U_12
V1 0.0212(3) 0.0163(3) 0.0213(3) -0.00268(19) -0.0049(2) -0.00633(19)
V2 0.0190(3) 0.0183(3) 0.0187(3) -0.00200(18) -0.00389(19) -0.00697(19)
O1 0.0402(13) 0.0321(13) 0.0243(12) -0.0022(9) -0.0118(10) -0.0138(10)
O2 0.0382(13) 0.0281(12) 0.0219(11) -0.0062(9) -0.0030(10) -0.0126(10)
O3 0.0229(10) 0.0201(10) 0.0249(11) -0.0029(8) -0.0031(8) -0.0086(8)
O4 0.0232(11) 0.0213(10) 0.0315(12) -0.0076(9) -0.0043(9) -0.0013(9)
O5 0.0323(12) 0.0328(13) 0.0400(14) -0.0086(10) -0.0018(10) -0.0197(10)
O6 0.0387(13) 0.0194(11) 0.0370(13) -0.0050(9) -0.0056(10) -0.0103(10)
O7 0.0212(10) 0.0226(10) 0.0264(11) -0.0013(8) -0.0053(8) -0.0090(8)
O8 0.0277(11) 0.0201(10) 0.0300(12) 0.0013(9) -0.0124(9) -0.0060(9)
O9 0.0315(12) 0.0321(12) 0.0347(13) -0.0003(10) -0.0062(10) -0.0198(10)
O10 0.0212(11) 0.0366(13) 0.0368(13) -0.0033(10) -0.0105(10) -0.0087(10)
O11 0.0191(10) 0.0170(10) 0.0283(11) -0.0038(8) -0.0066(8) -0.0036(8)
O12 0.0237(11) 0.0198(10) 0.0410(13) -0.0101(9) -0.0114(10) -0.0026(9)
N1 0.0213(12) 0.0176(12) 0.0281(13) -0.0016(10) -0.0057(10) -0.0037(10)
C1 0.0220(14) 0.0165(13) 0.0237(14) -0.0015(11) -0.0029(11) -0.0052(11)
C2 0.0279(16) 0.0199(14) 0.0344(17) -0.0071(12) -0.0136(13) 0.0002(12)
O91 0.0537(17) 0.0439(16) 0.0433(16) -0.0057(12) -0.0122(13) -0.0197(14)
O92 0.0531(18) 0.0579(19) 0.0471(17) -0.0029(14) -0.0056(14) -0.0287(15)
O93 0.202(6) 0.101(3) 0.060(2) -0.045(2) 0.038(3) -0.105(4)
O94 0.107(19) 0.19(3) 0.24(3) -0.16(3) 0.01(2) -0.08(2)

loop_
_atom_type_symbol
_atom_type_description
_atom_type_scat_dispersion_real
_atom_type_scat_dispersion_imag
_atom_type_scat_source
C C 0.0033 0.0016 'International Tables Vol C Tables 4.2.6.8 and 6.1.1.4'
H H 0.0000 0.0000 'International Tables Vol C Tables 4.2.6.8 and 6.1.1.4'
N N 0.0061 0.0033 'International Tables Vol C Tables 4.2.6.8 and 6.1.1.4'
O O 0.0106 0.0060 'International Tables Vol C Tables 4.2.6.8 and 6.1.1.4'
V V 0.3005 0.5294 'International Tables Vol C Tables 4.2.6.8 and 6.1.1.4'

loop_
_geom_angle_atom_site_label_1
_geom_angle_atom_site_label_2
_geom_angle_atom_site_label_3
_geom_angle
_geom_angle_site_symmetry_1
_geom_angle_site_symmetry_3
_geom_angle_publ_flag
O1 V1 O6 104.52(11) . . ?
O1 V1 O4 101.70(12) . . ?
O6 V1 O4 88.50(11) . . ?
O1 V1 O5 102.13(12) . . ?
O6 V1 O5 45.56(11) . . ?
O4 V1 O5 132.25(11) . . ?
O1 V1 O3 102.15(11) . . ?
O6 V1 O3 130.36(11) . . ?
O4 V1 O3 45.19(9) . . ?
O5 V1 O3 155.30(11) . . ?
O1 V1 O12 91.96(11) . . ?
O6 V1 O12 131.97(11) . . ?
O4 V1 O12 132.36(10) . . ?
O5 V1 O12 87.25(11) . . ?
O3 V1 O12 87.47(10) . . ?
O1 V1 O7 166.54(11) . . ?
O6 V1 O7 86.24(9) . . ?
O4 V1 O7 86.41(9) . . ?
O5 V1 O7 79.47(9) . . ?
O3 V1 O7 75.86(8) . . ?
O12 V1 O7 74.72(8) . . ?
O2 V2 O10 104.30(11) . . ?
O2 V2 O8 99.48(11) . . ?
O10 V2 O8 88.38(10) . . ?
O2 V2 O9 100.07(12) . . ?
O10 V2 O9 45.89(10) . . ?
O8 V2 O9 133.48(11) . . ?
O2 V2 O7 103.10(11) . . ?
O10 V2 O7 129.01(11) . . ?
O8 V2 O7 45.03(9) . . ?
O9 V2 O7 156.58(11) . . ?
O2 V2 O11 93.76(11) . . ?
O10 V2 O11 130.79(10) . . ?
O8 V2 O11 133.66(9) . . ?
O9 V2 O11 86.39(10) . . ?
O7 V2 O11 88.76(10) . . ?
O2 V2 O3 169.05(10) . . ?
O10 V2 O3 84.68(9) . . ?
O8 V2 O3 86.84(9) . . ?
O9 V2 O3 81.57(9) . . ?
O7 V2 O3 75.04(9) . . ?
O11 V2 O3 75.49(8) . . ?
O4 O3 V1 65.66(12) . . ?
O4 O3 V2 111.34(14) . . ?
V1 O3 V2 103.53(9) . . ?
O3 O4 V1 69.14(12) . . ?
O6 O5 V1 66.16(14) . . ?
O5 O6 V1 68.29(13) . . ?
O8 O7 V2 65.57(12) . . ?
O8 O7 V1 112.99(15) . . ?
V2 O7 V1 104.11(9) . . ?
O7 O8 V2 69.40(12) . . ?
O10 O9 V2 66.28(13) . . ?
O9 O10 V2 67.83(12) . . ?
C1 O11 V2 127.64(19) . . ?
C1 O12 V1 130.4(2) . . ?
O12 C1 O11 127.9(3) . . ?
O12 C1 C2 114.6(3) . . ?
O11 C1 C2 117.5(3) . . ?
N1 C2 C1 113.9(3) . . ?
O94 O94 O93 163(4) 2_667 . ?

loop_
_geom_bond_atom_site_label_1
_geom_bond_atom_site_label_2
_geom_bond_distance
_geom_bond_site_symmetry_2
_geom_bond_publ_flag
V1 O1 1.609(2) . ?
V1 O6 1.877(3) . ?
V1 O4 1.877(3) . ?
V1 O5 1.906(2) . ?
V1 O3 1.926(2) . ?
V1 O12 2.058(2) . ?
V1 O7 2.328(3) . ?
V2 O2 1.617(2) . ?
V2 O10 1.871(3) . ?
V2 O8 1.884(2) . ?
V2 O9 1.893(2) . ?
V2 O7 1.937(2) . ?
V2 O11 2.065(2) . ?
V2 O3 2.354(3) . ?
O3 O4 1.462(3) . ?
O5 O6 1.465(3) . ?
O7 O8 1.464(3) . ?
O9 O10 1.468(3) . ?
O11 C1 1.259(4) . ?
O12 C1 1.255(4) . ?
N1 C2 1.472(4) . ?
C1 C2 1.514(4) . ?
O93 O94 1.82(3) . ?
O94 O94 1.34(6) 2_667 ?
